data_7018994
loop_
_publ_author_name
'Li, Xinfa'
'Huang, Yuanbiao'
'Cao, Rong'

_publ_section_title
;
 A family of three-dimensional 3d--4f and 4d--4f heterometallic
 coordination polymers based on mixed isonicotinate and 2-sulfobenzoate
 ligands: syntheses, structures and photoluminescent properties
;
_journal_issue 20
_journal_name_full 'Dalton Transactions'
_journal_page_first 6195
_journal_paper_doi 10.1039/c2dt30268c
_journal_volume 41
_journal_year 2012
_chemical_formula_moiety 'C19 H14 Ag Gd N2 O10 S'
_chemical_formula_sum 'C19 H14 Ag Gd N2 O10 S'
_chemical_formula_weight 727.50
_chemical_name_systematic
;
?
;
_space_group_IT_number 14
_symmetry_cell_setting monoclinic
_symmetry_space_group_name_Hall '-P 2yn'
_symmetry_space_group_name_H-M 'P 1 21/n 1'
_atom_sites_solution_hydrogens geom
_atom_sites_solution_primary direct
_atom_sites_solution_secondary difmap
_audit_creation_method SHELXL-97
_cell_angle_alpha 90.00
_cell_angle_beta 101.094(2)
_cell_angle_gamma 90.00
_cell_formula_units_Z 4
_cell_length_a 9.3530(2)
_cell_length_b 13.4571(4)
_cell_length_c 17.5792(5)
_cell_measurement_reflns_used 3856
_cell_measurement_temperature 293(2)
_cell_measurement_theta_max 29.0836
_cell_measurement_theta_min 2.6808
_cell_volume 2171.25(10)
_computing_cell_refinement
;
CrysAlisPro, Agilent Technologies,
Version 1.171.34.49 (release 20-01-2011 CrysAlis171 .NET)
(compiled Jan 20 2011,15:58:25)
;
_computing_data_collection
;
CrysAlisPro, Agilent Technologies,
Version 1.171.34.49 (release 20-01-2011 CrysAlis171 .NET)
(compiled Jan 20 2011,15:58:25)
;
_computing_data_reduction
;
CrysAlisPro, Agilent Technologies,
Version 1.171.34.49 (release 20-01-2011 CrysAlis171 .NET)
(compiled Jan 20 2011,15:58:25)
;
_computing_molecular_graphics 'Bruker SHELXTL'
_computing_publication_material 'Bruker SHELXTL'
_computing_structure_refinement 'SHELXL-97 (Sheldrick, 1997)'
_computing_structure_solution 'SHELXS-97 (Sheldrick, 1990)'
_diffrn_ambient_temperature 293(2)
_diffrn_detector_area_resol_mean 16.2083
_diffrn_measured_fraction_theta_full 0.991
_diffrn_measured_fraction_theta_max 0.991
_diffrn_measurement_device_type 'Xcalibur, Eos'
_diffrn_measurement_method '\w scans'
_diffrn_radiation_monochromator graphite
_diffrn_radiation_source 'fine-focus sealed tube'
_diffrn_radiation_type MoK\a
_diffrn_radiation_wavelength 0.71073
_diffrn_reflns_av_R_equivalents 0.0266
_diffrn_reflns_av_sigmaI/netI 0.0423
_diffrn_reflns_limit_h_max 11
_diffrn_reflns_limit_h_min -8
_diffrn_reflns_limit_k_max 15
_diffrn_reflns_limit_k_min -17
_diffrn_reflns_limit_l_max 22
_diffrn_reflns_limit_l_min -20
_diffrn_reflns_number 9316
_diffrn_reflns_theta_full 26.76
_diffrn_reflns_theta_max 26.76
_diffrn_reflns_theta_min 2.69
_diffrn_standards_interval_count none
_diffrn_standards_interval_time none
_exptl_absorpt_coefficient_mu 4.087
_exptl_absorpt_correction_T_max 0.3566
_exptl_absorpt_correction_T_min 0.2076
_exptl_absorpt_correction_type multi-scan
_exptl_absorpt_process_details
;
CrysAlisPro, Agilent Technologies,
Version 1.171.34.49.
Empirical absorption correction using spherical harmonics,
implemented in SCALE3 ABSPACK scaling algorithm.
;
_exptl_crystal_colour colorless
_exptl_crystal_density_diffrn 2.226
_exptl_crystal_density_method 'not measured'
_exptl_crystal_description block-shaped
_exptl_crystal_F_000 1396
_exptl_crystal_size_max 0.45
_exptl_crystal_size_mid 0.35
_exptl_crystal_size_min 0.26
_refine_diff_density_max 1.323
_refine_diff_density_min -1.290
_refine_diff_density_rms 0.137
_refine_ls_extinction_method none
_refine_ls_goodness_of_fit_ref 1.004
_refine_ls_hydrogen_treatment constr
_refine_ls_matrix_type full
_refine_ls_number_parameters 307
_refine_ls_number_reflns 4573
_refine_ls_number_restraints 0
_refine_ls_restrained_S_all 1.004
_refine_ls_R_factor_all 0.0362
_refine_ls_R_factor_gt 0.0287
_refine_ls_shift/su_max 0.001
_refine_ls_shift/su_mean 0.000
_refine_ls_structure_factor_coef Fsqd
_refine_ls_weighting_details 'calc w=1/[\s^2^(Fo^2^)+(0.0270P)^2^+4.8000P] where P=(Fo^2^+2Fc^2^)/3'
_refine_ls_weighting_scheme calc
_refine_ls_wR_factor_gt 0.0655
_refine_ls_wR_factor_ref 0.0695
_reflns_number_gt 3942
_reflns_number_total 4573
_reflns_threshold_expression >2sigma(I)
_cod_data_source_file c2dt30268c.txt
_cod_data_source_block 6-Gd
_cod_depositor_comments
;
The following automatic conversions were performed:

'_symmetry_cell_setting' value 'Monoclinic' changed to 'monoclinic'
according to /home/saulius/struct/CIF-dictionaries/cif_core.dic
dictionary named 'cif_core.dic' version 2.4.1 from 2010-06-29.

Automatic conversion script
Id: cif_fix_values 1715 2011-07-08 13:25:40Z adriana 
;
_cod_original_sg_symbol_H-M P2(1)/n
_cod_database_code 7018994

loop_
_symmetry_equiv_pos_as_xyz
'x, y, z'
'-x+1/2, y+1/2, -z+1/2'
'-x, -y, -z'
'x-1/2, -y-1/2, z-1/2'

loop_
_atom_site_label
_atom_site_type_symbol
_atom_site_fract_x
_atom_site_fract_y
_atom_site_fract_z
_atom_site_U_iso_or_equiv
_atom_site_adp_type
_atom_site_occupancy
_atom_site_symmetry_multiplicity
_atom_site_calc_flag
_atom_site_refinement_flags
Gd1 Gd 0.714753(19) 0.466334(16) 0.004317(11) 0.01249(7) Uani 1 1 d .
Ag1 Ag 0.72642(4) 0.14117(3) -0.01950(2) 0.03374(11) Uani 1 1 d .
S1 S 0.18666(13) 0.27878(11) -0.07094(8) 0.0334(3) Uani 1 1 d .
O1 O 0.4526(3) 0.4035(2) 0.00931(17) 0.0188(6) Uani 1 1 d .
O2 O 0.6305(3) 0.2961(2) 0.03779(19) 0.0232(7) Uani 1 1 d .
O3 O 0.1624(3) 0.3850(3) -0.0674(2) 0.0305(8) Uani 1 1 d .
O4 O 0.2972(4) 0.2515(3) -0.1138(2) 0.0472(11) Uani 1 1 d .
O5 O 0.0483(4) 0.2287(3) -0.0959(3) 0.0597(13) Uani 1 1 d .
O6 O 0.6544(3) 0.4776(3) 0.13210(17) 0.0234(7) Uani 1 1 d .
O7 O 0.4386(3) 0.5547(3) 0.12489(17) 0.0234(7) Uani 1 1 d .
O8 O 0.6559(3) 0.0430(3) -0.41905(18) 0.0290(8) Uani 1 1 d .
O9 O 0.4289(3) 0.0940(3) -0.42248(16) 0.0209(7) Uani 1 1 d .
O10 O 0.7996(4) 0.3331(3) -0.07638(19) 0.0320(8) Uani 1 1 d .
H10B H 0.8912 0.3374 -0.0734 0.048 Uiso 1 1 d R
H10C H 0.7583 0.3400 -0.1236 0.048 Uiso 1 1 d R
N1 N 0.6853(4) 0.6011(3) 0.4002(2) 0.0242(9) Uani 1 1 d .
N2 N 0.6620(4) 0.1199(3) -0.1426(2) 0.0251(9) Uani 1 1 d .
C1 C 0.4989(5) 0.3196(3) 0.0338(3) 0.0189(9) Uani 1 1 d .
C2 C 0.3965(5) 0.2516(4) 0.0641(3) 0.0293(11) Uani 1 1 d .
C3 C 0.2531(5) 0.2343(4) 0.0252(4) 0.0352(13) Uani 1 1 d .
C4 C 0.1607(7) 0.1763(5) 0.0595(4) 0.0528(18) Uani 1 1 d .
H4A H 0.0655 0.1645 0.0339 0.063 Uiso 1 1 calc R
C5 C 0.2112(7) 0.1361(5) 0.1319(5) 0.068(2) Uani 1 1 d .
H5A H 0.1481 0.0985 0.1552 0.082 Uiso 1 1 calc R
C6 C 0.3534(8) 0.1501(6) 0.1709(5) 0.070(2) Uani 1 1 d .
H6A H 0.3859 0.1217 0.2193 0.084 Uiso 1 1 calc R
C7 C 0.4466(6) 0.2079(5) 0.1358(4) 0.0466(16) Uani 1 1 d .
H7A H 0.5428 0.2171 0.1606 0.056 Uiso 1 1 calc R
C8 C 0.5618(4) 0.5261(4) 0.1593(2) 0.0191(10) Uani 1 1 d .
C9 C 0.6033(4) 0.5514(3) 0.2448(2) 0.0164(9) Uani 1 1 d .
C10 C 0.6413(5) 0.4787(4) 0.3003(3) 0.0267(11) Uani 1 1 d .
H10A H 0.6417 0.4121 0.2861 0.032 Uiso 1 1 calc R
C11 C 0.6784(5) 0.5061(4) 0.3767(3) 0.0281(11) Uani 1 1 d .
H11A H 0.6998 0.4564 0.4140 0.034 Uiso 1 1 calc R
C12 C 0.6480(5) 0.6707(4) 0.3462(3) 0.0268(11) Uani 1 1 d .
H12A H 0.6509 0.7369 0.3616 0.032 Uiso 1 1 calc R
C13 C 0.6054(5) 0.6493(4) 0.2686(3) 0.0252(10) Uani 1 1 d .
H13A H 0.5784 0.7000 0.2327 0.030 Uiso 1 1 calc R
C14 C 0.5560(4) 0.0741(3) -0.3889(2) 0.0164(9) Uani 1 1 d .
C15 C 0.5918(4) 0.0907(3) -0.3026(2) 0.0166(9) Uani 1 1 d .
C16 C 0.4845(5) 0.0919(4) -0.2578(2) 0.0241(11) Uani 1 1 d .
H16A H 0.3872 0.0832 -0.2809 0.029 Uiso 1 1 calc R
C17 C 0.5230(5) 0.1060(4) -0.1793(3) 0.0291(11) Uani 1 1 d .
H17A H 0.4501 0.1060 -0.1500 0.035 Uiso 1 1 calc R
C18 C 0.7668(5) 0.1186(4) -0.1862(3) 0.0309(12) Uani 1 1 d .
H18A H 0.8633 0.1284 -0.1620 0.037 Uiso 1 1 calc R
C19 C 0.7351(5) 0.1035(4) -0.2649(3) 0.0277(11) Uani 1 1 d .
H19A H 0.8098 0.1018 -0.2930 0.033 Uiso 1 1 calc R

loop_
_atom_site_aniso_label
_atom_site_aniso_U_11
_atom_site_aniso_U_22
_atom_site_aniso_U_33
_atom_site_aniso_U_23
_atom_site_aniso_U_13
_atom_site_aniso_U_12
Gd1 0.01178(11) 0.01587(12) 0.00901(11) -0.00039(8) -0.00001(7) 0.00019(8)
Ag1 0.0487(2) 0.0397(3) 0.00922(17) -0.00041(17) -0.00332(15) 0.00396(19)
S1 0.0206(6) 0.0292(7) 0.0503(8) -0.0186(7) 0.0067(5) -0.0053(5)
O1 0.0183(15) 0.0143(16) 0.0213(16) 0.0017(14) -0.0026(11) -0.0006(12)
O2 0.0189(15) 0.0214(18) 0.0296(18) 0.0017(15) 0.0058(12) 0.0021(13)
O3 0.0298(18) 0.026(2) 0.034(2) -0.0083(17) 0.0007(14) -0.0002(15)
O4 0.038(2) 0.056(3) 0.049(2) -0.023(2) 0.0126(18) 0.005(2)
O5 0.028(2) 0.044(3) 0.101(4) -0.031(3) -0.001(2) -0.0166(19)
O6 0.0204(15) 0.034(2) 0.0153(16) -0.0002(15) 0.0027(12) 0.0058(14)
O7 0.0157(15) 0.040(2) 0.0124(15) -0.0053(15) -0.0033(11) 0.0050(14)
O8 0.0282(17) 0.040(2) 0.0190(17) -0.0071(16) 0.0062(13) 0.0090(16)
O9 0.0162(14) 0.0278(19) 0.0162(15) -0.0013(14) -0.0033(11) -0.0013(13)
O10 0.0327(18) 0.038(2) 0.0262(19) -0.0049(17) 0.0073(14) 0.0063(16)
N1 0.028(2) 0.032(2) 0.0109(18) -0.0009(18) -0.0008(14) -0.0050(18)
N2 0.034(2) 0.025(2) 0.0138(19) -0.0043(17) -0.0010(15) 0.0002(18)
C1 0.023(2) 0.014(2) 0.020(2) -0.0002(19) 0.0057(17) 0.0001(18)
C2 0.028(3) 0.021(3) 0.045(3) 0.005(2) 0.020(2) 0.001(2)
C3 0.032(3) 0.019(3) 0.061(4) -0.001(3) 0.024(2) -0.004(2)
C4 0.040(3) 0.030(3) 0.098(6) 0.009(4) 0.036(3) 0.000(3)
C5 0.056(4) 0.040(4) 0.124(7) 0.038(5) 0.058(4) 0.011(3)
C6 0.083(5) 0.050(5) 0.092(6) 0.048(4) 0.057(5) 0.027(4)
C7 0.043(3) 0.039(4) 0.064(4) 0.026(3) 0.026(3) 0.015(3)
C8 0.020(2) 0.027(3) 0.009(2) -0.0001(19) 0.0008(16) -0.0074(19)
C9 0.0132(19) 0.024(3) 0.011(2) -0.0023(18) 0.0016(15) -0.0001(17)
C10 0.037(3) 0.023(3) 0.018(2) -0.004(2) 0.0008(19) 0.001(2)
C11 0.044(3) 0.024(3) 0.015(2) 0.003(2) 0.002(2) 0.001(2)
C12 0.036(3) 0.022(3) 0.019(2) -0.007(2) -0.0009(19) -0.001(2)
C13 0.035(3) 0.026(3) 0.012(2) -0.001(2) -0.0034(18) 0.002(2)
C14 0.020(2) 0.016(2) 0.013(2) -0.0013(18) 0.0025(16) -0.0030(17)
C15 0.019(2) 0.020(2) 0.009(2) -0.0029(18) -0.0012(15) -0.0001(18)
C16 0.018(2) 0.036(3) 0.017(2) -0.001(2) 0.0024(16) 0.004(2)
C17 0.029(2) 0.041(3) 0.017(2) 0.002(2) 0.0040(18) 0.005(2)
C18 0.022(2) 0.044(3) 0.024(3) -0.005(2) -0.0045(18) -0.002(2)
C19 0.020(2) 0.044(3) 0.018(2) -0.004(2) 0.0003(17) -0.003(2)

loop_
_atom_type_symbol
_atom_type_description
_atom_type_scat_dispersion_real
_atom_type_scat_dispersion_imag
_atom_type_scat_source
C C 0.0033 0.0016 'International Tables Vol C Tables 4.2.6.8 and 6.1.1.4'
H H 0.0000 0.0000 'International Tables Vol C Tables 4.2.6.8 and 6.1.1.4'
N N 0.0061 0.0033 'International Tables Vol C Tables 4.2.6.8 and 6.1.1.4'
O O 0.0106 0.0060 'International Tables Vol C Tables 4.2.6.8 and 6.1.1.4'
S S 0.1246 0.1234 'International Tables Vol C Tables 4.2.6.8 and 6.1.1.4'
Ag Ag -0.8971 1.1015 'International Tables Vol C Tables 4.2.6.8 and 6.1.1.4'
Gd Gd -0.1653 3.9035 'International Tables Vol C Tables 4.2.6.8 and 6.1.1.4'

loop_
_geom_angle_atom_site_label_1
_geom_angle_atom_site_label_2
_geom_angle_atom_site_label_3
_geom_angle
_geom_angle_site_symmetry_1
_geom_angle_site_symmetry_3
O9 Gd1 O1 144.55(11) 4_666 3_665
O9 Gd1 O8 90.68(11) 4_666 2_654
O1 Gd1 O8 91.29(11) 3_665 2_654
O9 Gd1 O6 80.63(10) 4_666 .
O1 Gd1 O6 77.11(10) 3_665 .
O8 Gd1 O6 143.87(12) 2_654 .
O9 Gd1 O7 139.79(10) 4_666 3_665
O1 Gd1 O7 74.38(10) 3_665 3_665
O8 Gd1 O7 74.97(11) 2_654 3_665
O6 Gd1 O7 131.67(10) . 3_665
O9 Gd1 O3 75.82(11) 4_666 3_665
O1 Gd1 O3 71.41(10) 3_665 3_665
O8 Gd1 O3 71.12(12) 2_654 3_665
O6 Gd1 O3 72.75(11) . 3_665
O7 Gd1 O3 130.44(12) 3_665 3_665
O9 Gd1 O10 74.28(11) 4_666 .
O1 Gd1 O10 139.34(11) 3_665 .
O8 Gd1 O10 72.18(12) 2_654 .
O6 Gd1 O10 136.40(12) . .
O7 Gd1 O10 65.60(11) 3_665 .
O3 Gd1 O10 131.67(11) 3_665 .
O9 Gd1 O2 80.09(11) 4_666 .
O1 Gd1 O2 118.14(10) 3_665 .
O8 Gd1 O2 140.48(12) 2_654 .
O6 Gd1 O2 72.67(11) . .
O7 Gd1 O2 87.59(11) 3_665 .
O3 Gd1 O2 140.40(11) 3_665 .
O10 Gd1 O2 68.33(11) . .
O9 Gd1 O1 125.93(10) 4_666 .
O1 Gd1 O1 68.32(12) 3_665 .
O8 Gd1 O1 140.28(10) 2_654 .
O6 Gd1 O1 66.51(10) . .
O7 Gd1 O1 66.97(10) 3_665 .
O3 Gd1 O1 127.42(10) 3_665 .
O10 Gd1 O1 100.88(11) . .
O2 Gd1 O1 50.35(9) . .
N2 Ag1 N1 157.00(16) . 2_645
N2 Ag1 O2 117.01(13) . .
N1 Ag1 O2 85.35(13) 2_645 .
O4 S1 O3 114.1(3) . .
O4 S1 O5 114.3(3) . .
O3 S1 O5 109.5(2) . .
O4 S1 C3 104.8(2) . .
O3 S1 C3 108.6(2) . .
O5 S1 C3 104.9(3) . .
C1 O1 Gd1 153.1(3) . 3_665
C1 O1 Gd1 92.2(2) . .
Gd1 O1 Gd1 111.68(12) 3_665 .
C1 O2 Gd1 96.0(3) . .
C1 O2 Ag1 126.7(3) . .
Gd1 O2 Ag1 119.95(11) . .
S1 O3 Gd1 139.2(2) . 3_665
C8 O6 Gd1 133.6(3) . .
C8 O7 Gd1 136.8(3) . 3_665
C14 O8 Gd1 162.5(3) . 2_644
C14 O9 Gd1 146.3(3) . 4_565
Gd1 O10 H10B 109.9 . .
Gd1 O10 H10C 109.9 . .
H10B O10 H10C 108.4 . .
C12 N1 C11 117.4(4) . .
C12 N1 Ag1 120.9(3) . 2_655
C11 N1 Ag1 121.4(3) . 2_655
C17 N2 C18 117.7(4) . .
C17 N2 Ag1 123.8(3) . .
C18 N2 Ag1 118.5(3) . .
O1 C1 O2 120.9(4) . .
O1 C1 C2 118.0(4) . .
O2 C1 C2 120.9(4) . .
C7 C2 C3 119.7(5) . .
C7 C2 C1 117.0(5) . .
C3 C2 C1 123.2(5) . .
C4 C3 C2 120.0(6) . .
C4 C3 S1 117.9(5) . .
C2 C3 S1 122.0(4) . .
C5 C4 C3 119.4(6) . .
C5 C4 H4A 120.3 . .
C3 C4 H4A 120.3 . .
C4 C5 C6 121.9(6) . .
C4 C5 H5A 119.1 . .
C6 C5 H5A 119.1 . .
C5 C6 C7 118.6(7) . .
C5 C6 H6A 120.7 . .
C7 C6 H6A 120.7 . .
C2 C7 C6 120.4(6) . .
C2 C7 H7A 119.8 . .
C6 C7 H7A 119.8 . .
O6 C8 O7 127.9(4) . .
O6 C8 C9 115.6(4) . .
O7 C8 C9 116.5(4) . .
C10 C9 C13 118.4(4) . .
C10 C9 C8 121.6(4) . .
C13 C9 C8 120.0(4) . .
C11 C10 C9 119.0(5) . .
C11 C10 H10A 120.5 . .
C9 C10 H10A 120.5 . .
N1 C11 C10 123.1(5) . .
N1 C11 H11A 118.5 . .
C10 C11 H11A 118.5 . .
N1 C12 C13 123.1(5) . .
N1 C12 H12A 118.4 . .
C13 C12 H12A 118.4 . .
C12 C13 C9 118.9(5) . .
C12 C13 H13A 120.5 . .
C9 C13 H13A 120.5 . .
O8 C14 O9 126.8(4) . .
O8 C14 C15 116.3(4) . .
O9 C14 C15 116.9(4) . .
C19 C15 C16 117.6(4) . .
C19 C15 C14 120.5(4) . .
C16 C15 C14 121.8(4) . .
C17 C16 C15 119.6(4) . .
C17 C16 H16A 120.2 . .
C15 C16 H16A 120.2 . .
N2 C17 C16 122.8(4) . .
N2 C17 H17A 118.6 . .
C16 C17 H17A 118.6 . .
N2 C18 C19 122.1(4) . .
N2 C18 H18A 118.9 . .
C19 C18 H18A 118.9 . .
C18 C19 C15 120.1(4) . .
C18 C19 H19A 119.9 . .
C15 C19 H19A 119.9 . .

loop_
_geom_bond_atom_site_label_1
_geom_bond_atom_site_label_2
_geom_bond_distance
_geom_bond_site_symmetry_2
Gd1 O9 2.310(3) 4_666
Gd1 O1 2.330(3) 3_665
Gd1 O8 2.339(3) 2_654
Gd1 O6 2.424(3) .
Gd1 O7 2.458(3) 3_665
Gd1 O3 2.463(3) 3_665
Gd1 O10 2.508(3) .
Gd1 O2 2.528(3) .
Gd1 O1 2.612(3) .
Ag1 N2 2.151(4) .
Ag1 N1 2.169(4) 2_645
Ag1 O2 2.553(3) .
S1 O4 1.439(4) .
S1 O3 1.450(4) .
S1 O5 1.451(4) .
S1 C3 1.789(6) .
O1 C1 1.255(5) .
O1 Gd1 2.330(3) 3_665
O2 C1 1.259(5) .
O3 Gd1 2.463(3) 3_665
O6 C8 1.251(5) .
O7 C8 1.255(5) .
O7 Gd1 2.458(3) 3_665
O8 C14 1.233(5) .
O8 Gd1 2.339(3) 2_644
O9 C14 1.250(5) .
O9 Gd1 2.310(3) 4_565
O10 H10B 0.8500 .
O10 H10C 0.8500 .
N1 C12 1.331(6) .
N1 C11 1.342(7) .
N1 Ag1 2.169(4) 2_655
N2 C17 1.348(6) .
N2 C18 1.354(6) .
C1 C2 1.495(6) .
C2 C7 1.389(8) .
C2 C3 1.402(7) .
C3 C4 1.385(7) .
C4 C5 1.380(10) .
C4 H4A 0.9300 .
C5 C6 1.387(11) .
C5 H5A 0.9300 .
C6 C7 1.397(8) .
C6 H6A 0.9300 .
C7 H7A 0.9300 .
C8 C9 1.516(6) .
C9 C10 1.379(6) .
C9 C13 1.382(7) .
C10 C11 1.371(6) .
C10 H10A 0.9300 .
C11 H11A 0.9300 .
C12 C13 1.376(6) .
C12 H12A 0.9300 .
C13 H13A 0.9300 .
C14 C15 1.505(6) .
C15 C19 1.386(6) .
C15 C16 1.391(6) .
C16 C17 1.371(6) .
C16 H16A 0.9300 .
C17 H17A 0.9300 .
C18 C19 1.374(6) .
C18 H18A 0.9300 .
C19 H19A 0.9300 .

loop_
_geom_hbond_atom_site_label_D
_geom_hbond_atom_site_label_H
_geom_hbond_atom_site_label_A
_geom_hbond_distance_DH
_geom_hbond_distance_HA
_geom_hbond_distance_DA
_geom_hbond_angle_DHA
_geom_hbond_site_symmetry_A
O10 H10B O5 0.85 2.16 2.794(5) 130.9 1_655

loop_
_geom_torsion_atom_site_label_1
_geom_torsion_atom_site_label_2
_geom_torsion_atom_site_label_3
_geom_torsion_atom_site_label_4
_geom_torsion
_geom_torsion_site_symmetry_1
_geom_torsion_site_symmetry_4
O9 Gd1 O1 C1 -24.7(3) 4_666 .
O1 Gd1 O1 C1 -167.3(3) 3_665 .
O8 Gd1 O1 C1 128.8(3) 2_654 .
O6 Gd1 O1 C1 -82.5(3) . .
O7 Gd1 O1 C1 111.0(3) 3_665 .
O3 Gd1 O1 C1 -124.7(3) 3_665 .
O10 Gd1 O1 C1 53.6(3) . .
O2 Gd1 O1 C1 4.0(2) . .
O9 Gd1 O1 Gd1 142.61(12) 4_666 3_665
O1 Gd1 O1 Gd1 0.0 3_665 3_665
O8 Gd1 O1 Gd1 -63.9(2) 2_654 3_665
O6 Gd1 O1 Gd1 84.89(14) . 3_665
O7 Gd1 O1 Gd1 -81.61(13) 3_665 3_665
O3 Gd1 O1 Gd1 42.61(18) 3_665 3_665
O10 Gd1 O1 Gd1 -139.01(13) . 3_665
O2 Gd1 O1 Gd1 171.36(18) . 3_665
O9 Gd1 O2 C1 152.7(3) 4_666 .
O1 Gd1 O2 C1 5.1(3) 3_665 .
O8 Gd1 O2 C1 -128.4(3) 2_654 .
O6 Gd1 O2 C1 69.5(3) . .
O7 Gd1 O2 C1 -65.8(3) 3_665 .
O3 Gd1 O2 C1 99.6(3) 3_665 .
O10 Gd1 O2 C1 -130.4(3) . .
O1 Gd1 O2 C1 -4.0(2) . .
O9 Gd1 O2 Ag1 -68.40(14) 4_666 .
O1 Gd1 O2 Ag1 144.01(13) 3_665 .
O8 Gd1 O2 Ag1 10.5(2) 2_654 .
O6 Gd1 O2 Ag1 -151.59(16) . .
O7 Gd1 O2 Ag1 73.16(14) 3_665 .
O3 Gd1 O2 Ag1 -121.43(16) 3_665 .
O10 Gd1 O2 Ag1 8.52(13) . .
O1 Gd1 O2 Ag1 134.90(19) . .
N2 Ag1 O2 C1 58.4(4) . .
N1 Ag1 O2 C1 -116.0(4) 2_645 .
N2 Ag1 O2 Gd1 -67.06(18) . .
N1 Ag1 O2 Gd1 118.56(16) 2_645 .
O4 S1 O3 Gd1 -71.9(4) . 3_665
O5 S1 O3 Gd1 158.5(3) . 3_665
C3 S1 O3 Gd1 44.5(4) . 3_665
O9 Gd1 O6 C8 160.1(4) 4_666 .
O1 Gd1 O6 C8 7.8(4) 3_665 .
O8 Gd1 O6 C8 81.9(4) 2_654 .
O7 Gd1 O6 C8 -47.2(5) 3_665 .
O3 Gd1 O6 C8 82.1(4) 3_665 .
O10 Gd1 O6 C8 -144.8(4) . .
O2 Gd1 O6 C8 -117.5(4) . .
O1 Gd1 O6 C8 -63.9(4) . .
N1 Ag1 N2 C17 102.1(5) 2_645 .
O2 Ag1 N2 C17 -63.4(4) . .
N1 Ag1 N2 C18 -76.8(6) 2_645 .
O2 Ag1 N2 C18 117.7(4) . .
Gd1 O1 C1 O2 -160.5(4) 3_665 .
Gd1 O1 C1 O2 -7.2(4) . .
Gd1 O1 C1 C2 14.7(9) 3_665 .
Gd1 O1 C1 C2 168.0(4) . .
Gd1 O2 C1 O1 7.5(4) . .
Ag1 O2 C1 O1 -127.3(4) . .
Gd1 O2 C1 C2 -167.6(4) . .
Ag1 O2 C1 C2 57.7(5) . .
O1 C1 C2 C7 -130.7(5) . .
O2 C1 C2 C7 44.5(7) . .
O1 C1 C2 C3 46.4(7) . .
O2 C1 C2 C3 -138.4(5) . .
C7 C2 C3 C4 2.0(8) . .
C1 C2 C3 C4 -175.1(5) . .
C7 C2 C3 S1 -174.2(4) . .
C1 C2 C3 S1 8.8(7) . .
O4 S1 C3 C4 -128.8(5) . .
O3 S1 C3 C4 109.0(5) . .
O5 S1 C3 C4 -8.0(5) . .
O4 S1 C3 C2 47.5(5) . .
O3 S1 C3 C2 -74.8(5) . .
O5 S1 C3 C2 168.2(5) . .
C2 C3 C4 C5 0.1(9) . .
S1 C3 C4 C5 176.4(5) . .
C3 C4 C5 C6 -1.6(11) . .
C4 C5 C6 C7 0.9(11) . .
C3 C2 C7 C6 -2.6(9) . .
C1 C2 C7 C6 174.6(6) . .
C5 C6 C7 C2 1.2(10) . .
Gd1 O6 C8 O7 29.9(7) . .
Gd1 O6 C8 C9 -151.3(3) . .
Gd1 O7 C8 O6 5.0(8) 3_665 .
Gd1 O7 C8 C9 -173.7(3) 3_665 .
O6 C8 C9 C10 -56.1(6) . .
O7 C8 C9 C10 122.8(5) . .
O6 C8 C9 C13 123.2(5) . .
O7 C8 C9 C13 -57.9(6) . .
C13 C9 C10 C11 0.5(7) . .
C8 C9 C10 C11 179.7(4) . .
C12 N1 C11 C10 2.8(7) . .
Ag1 N1 C11 C10 -171.3(4) 2_655 .
C9 C10 C11 N1 -2.7(7) . .
C11 N1 C12 C13 -0.8(7) . .
Ag1 N1 C12 C13 173.3(4) 2_655 .
N1 C12 C13 C9 -1.2(7) . .
C10 C9 C13 C12 1.4(7) . .
C8 C9 C13 C12 -177.9(4) . .
Gd1 O8 C14 O9 -25.3(15) 2_644 .
Gd1 O8 C14 C15 155.4(9) 2_644 .
Gd1 O9 C14 O8 61.8(8) 4_565 .
Gd1 O9 C14 C15 -118.9(5) 4_565 .
O8 C14 C15 C19 21.2(7) . .
O9 C14 C15 C19 -158.2(5) . .
O8 C14 C15 C16 -157.5(5) . .
O9 C14 C15 C16 23.1(7) . .
C19 C15 C16 C17 0.4(8) . .
C14 C15 C16 C17 179.1(5) . .
C18 N2 C17 C16 -0.7(8) . .
Ag1 N2 C17 C16 -179.6(4) . .
C15 C16 C17 N2 0.6(8) . .
C17 N2 C18 C19 -0.3(8) . .
Ag1 N2 C18 C19 178.7(4) . .
N2 C18 C19 C15 1.2(9) . .
C16 C15 C19 C18 -1.2(8) . .
C14 C15 C19 C18 180.0(5) . .
